data_4508137
loop_
_publ_author_name
'Lemmerer, Andreas'
'Adsmond, Daniel A.'
'Esterhuysen, Catharine'
'Bernstein, Joel'

_publ_section_title
;
 Polymorphic Co-crystals from Polymorphic Co-crystal Formers: Competition
 between Carboxylic Acid...Pyridine and Phenol...Pyridine Hydrogen Bonds
;
_journal_issue 9
_journal_name_full 'Crystal Growth &amp; Design'
_journal_page_first 3935
_journal_paper_doi 10.1021/cg4006357
_journal_volume 13
_journal_year 2013
_chemical_formula_moiety 'C7 H6 O4, C6 H6 N2 O, C H4 O'
_chemical_formula_sum 'C14 H16 N2 O6'
_chemical_formula_weight 308.29
_chemical_name_systematic
;
 (2,4-dihydroxybenzoic acid).(nicotinamide) methanol solvate
;
_space_group_IT_number 2
_symmetry_cell_setting triclinic
_symmetry_space_group_name_Hall '-P 1'
_symmetry_space_group_name_H-M 'P -1'
_atom_sites_solution_hydrogens geom
_atom_sites_solution_primary direct
_atom_sites_solution_secondary difmap
_audit_conform_dict_location ftp://ftp.iucr.org/pub/cif_core.dic
_audit_conform_dict_name cif_core.dic
_audit_conform_dict_version 2.3
_audit_creation_date 2009-03-03T18:00:21-00:00
_audit_creation_method 'WinGX routine CIF_UPDATE'
_cell_angle_alpha 77.364(15)
_cell_angle_beta 80.549(17)
_cell_angle_gamma 65.514(15)
_cell_formula_units_Z 2
_cell_length_a 7.042(6)
_cell_length_b 7.280(6)
_cell_length_c 14.536(11)
_cell_measurement_reflns_used 679
_cell_measurement_temperature 213(2)
_cell_measurement_theta_max 26.55
_cell_measurement_theta_min 2.88
_cell_volume 659.5(9)
_computing_cell_refinement 'Bruker SAINT+, Bruker (1999)'
_computing_data_collection 'Bruker SMART, Bruker (1998)'
_computing_data_reduction 'Bruker SAINT+'
_computing_molecular_graphics
;
Ortep-3 for Windows (Farrugia, 1997) and DIAMOND (Brandenburg, 1999)
;
_computing_publication_material
;
WinGX publication routines (Farrugia, 1999) and PLATON (Spek, 2009)
;
_computing_structure_refinement 'SHELXL-97 (Sheldrick, 2008)'
_computing_structure_solution 'SHELXS-97 (Sheldrick, 2008)'
_diffrn_ambient_temperature 213(2)
_diffrn_measured_fraction_theta_full 0.987
_diffrn_measured_fraction_theta_max 0.987
_diffrn_measurement_device_type 'Bruker SMART 1K CCD area detector'
_diffrn_measurement_method '\w scans'
_diffrn_radiation_monochromator graphite
_diffrn_radiation_type MoK\a
_diffrn_radiation_wavelength 0.71073
_diffrn_reflns_av_R_equivalents 0.0278
_diffrn_reflns_av_unetI/netI 0.1207
_diffrn_reflns_limit_h_max 8
_diffrn_reflns_limit_h_min -8
_diffrn_reflns_limit_k_max 7
_diffrn_reflns_limit_k_min -8
_diffrn_reflns_limit_l_max 17
_diffrn_reflns_limit_l_min -17
_diffrn_reflns_number 4378
_diffrn_reflns_theta_full 25.49
_diffrn_reflns_theta_max 25.49
_diffrn_reflns_theta_min 2.88
_diffrn_standards_number 0
_exptl_absorpt_coefficient_mu 0.123
_exptl_absorpt_correction_T_max 0.97
_exptl_absorpt_correction_T_min 0.93
_exptl_absorpt_correction_type multi-scan
_exptl_absorpt_process_details 'SADABS (Sheldrick, 1996)'
_exptl_crystal_colour colorless
_exptl_crystal_density_diffrn 1.552
_exptl_crystal_density_method 'not measured'
_exptl_crystal_description cube
_exptl_crystal_F_000 324
_exptl_crystal_size_max 0.48
_exptl_crystal_size_mid 0.4
_exptl_crystal_size_min 0.18
_refine_diff_density_max 0.448
_refine_diff_density_min -0.322
_refine_diff_density_rms 0.091
_refine_ls_extinction_coef 0.044(12)
_refine_ls_extinction_expression Fc^*^=kFc[1+0.001xFc^2^\l^3^/sin(2\q)]^-1/4^
_refine_ls_extinction_method SHELXL
_refine_ls_goodness_of_fit_ref 1.046
_refine_ls_hydrogen_treatment constr
_refine_ls_matrix_type full
_refine_ls_number_parameters 205
_refine_ls_number_reflns 2425
_refine_ls_number_restraints 0
_refine_ls_restrained_S_all 1.046
_refine_ls_R_factor_all 0.095
_refine_ls_R_factor_gt 0.0642
_refine_ls_shift/su_max 0.009
_refine_ls_shift/su_mean 0
_refine_ls_structure_factor_coef Fsqd
_refine_ls_weighting_details 'calc w=1/[\s^2^(Fo^2^)+(0.0715P)^2^+0.0809P] where P=(Fo^2^+2Fc^2^)/3'
_refine_ls_weighting_scheme calc
_refine_ls_wR_factor_gt 0.1666
_refine_ls_wR_factor_ref 0.1944
_reflns_number_gt 1616
_reflns_number_total 2425
_reflns_threshold_expression >2sigma(I)
_cod_data_source_file cg4006357_si_002.cif
_cod_data_source_block 3
_cod_depositor_comments
;
The following automatic conversions were performed:

'_symmetry_cell_setting' value 'Triclinic' changed to 'triclinic'
according to /home/saulius/struct/CIF-dictionaries/cif_core.dic
dictionary named 'cif_core.dic' version 2.4.2 from 2011-04-26.

Automatic conversion script
Id: cif_fix_values 1891 2012-01-12 08:04:46Z andrius 
;
_cod_original_sg_symbol_H-M P-1
_cod_database_code 4508137

loop_
_symmetry_equiv_pos_as_xyz
'x, y, z'
'-x, -y, -z'

loop_
_atom_site_label
_atom_site_type_symbol
_atom_site_fract_x
_atom_site_fract_y
_atom_site_fract_z
_atom_site_U_iso_or_equiv
_atom_site_adp_type
_atom_site_occupancy
_atom_site_symmetry_multiplicity
_atom_site_calc_flag
_atom_site_refinement_flags
C1 C 0.7422(5) 0.3163(4) 0.38255(18) 0.0314(7) Uani 1 1 d .
C2 C 0.6796(5) 0.4024(4) 0.29402(18) 0.0317(7) Uani 1 1 d .
C3 C 0.6920(5) 0.2857(4) 0.23204(18) 0.0342(7) Uani 1 1 d .
H3A H 0.6498 0.3468 0.1708 0.041 Uiso 1 1 calc R
C4 C 0.7642(5) 0.0828(4) 0.25718(19) 0.0338(7) Uani 1 1 d .
C5 C 0.8250(5) -0.0063(4) 0.34512(19) 0.0377(7) Uani 1 1 d .
H5 H 0.874 -0.1493 0.3632 0.045 Uiso 1 1 calc R
C6 C 0.8148(5) 0.1096(4) 0.40503(19) 0.0332(7) Uani 1 1 d .
H6 H 0.8595 0.0468 0.4658 0.04 Uiso 1 1 calc R
C7 C 0.7359(5) 0.4397(4) 0.44627(18) 0.0324(7) Uani 1 1 d .
O1 O 0.8050(4) 0.3432(3) 0.52608(13) 0.0401(6) Uani 1 1 d .
H1 H 0.7964 0.4261 0.5593 0.06 Uiso 1 1 calc R
O2 O 0.6711(3) 0.6219(3) 0.42724(13) 0.0397(6) Uani 1 1 d .
O3 O 0.7800(4) -0.0396(3) 0.19944(13) 0.0454(6) Uani 1 1 d .
H3 H 0.724 0.0296 0.1504 0.068 Uiso 1 1 calc R
O4 O 0.6082(4) 0.6017(3) 0.26628(13) 0.0409(6) Uani 1 1 d .
H4 H 0.6052 0.658 0.3107 0.061 Uiso 1 1 calc R
C8 C 0.8340(5) 0.6539(4) 0.77627(18) 0.0330(7) Uani 1 1 d .
C9 C 0.8496(5) 0.5229(4) 0.72117(18) 0.0354(7) Uani 1 1 d .
H9 H 0.9062 0.3819 0.7452 0.042 Uiso 1 1 calc R
C10 C 0.7137(5) 0.7752(4) 0.60437(18) 0.0358(7) Uani 1 1 d .
H10 H 0.6699 0.8194 0.5427 0.043 Uiso 1 1 calc R
C11 C 0.6933(5) 0.9161(4) 0.65439(19) 0.0377(7) Uani 1 1 d .
H11 H 0.6383 1.056 0.6282 0.045 Uiso 1 1 calc R
C12 C 0.7524(5) 0.8552(4) 0.74218(19) 0.0370(7) Uani 1 1 d .
H12 H 0.7372 0.9514 0.7796 0.044 Uiso 1 1 calc R
C13 C 0.9006(5) 0.5861(4) 0.87094(18) 0.0352(7) Uani 1 1 d .
N1 N 1.0512(4) 0.4134(3) 0.88871(15) 0.0394(7) Uani 1 1 d .
H1S H 1.0928 0.3679 0.9455 0.047 Uiso 1 1 calc R
H1A H 1.1126 0.3406 0.8441 0.047 Uiso 1 1 calc R
N2 N 0.7902(4) 0.5815(3) 0.63605(15) 0.0343(6) Uani 1 1 d .
O5 O 0.8111(4) 0.6919(3) 0.93054(13) 0.0499(6) Uani 1 1 d .
C1M C 0.6692(8) 0.1962(7) -0.0397(3) 0.0819(14) Uani 1 1 d .
H1M1 H 0.5729 0.214 -0.0847 0.123 Uiso 1 1 calc R
H1M2 H 0.8073 0.0985 -0.0573 0.123 Uiso 1 1 calc R
H1M3 H 0.6762 0.3266 -0.0399 0.123 Uiso 1 1 calc R
O1M O 0.6011(4) 0.1256(4) 0.04806(15) 0.0687(8) Uani 1 1 d .
H1M H 0.4713 0.1788 0.0545 0.103 Uiso 1 1 calc R

loop_
_atom_site_aniso_label
_atom_site_aniso_U_11
_atom_site_aniso_U_22
_atom_site_aniso_U_33
_atom_site_aniso_U_23
_atom_site_aniso_U_13
_atom_site_aniso_U_12
C1 0.0352(18) 0.0326(15) 0.0312(14) -0.0040(11) -0.0074(12) -0.0172(13)
C2 0.0359(18) 0.0245(13) 0.0343(14) -0.0015(11) -0.0062(12) -0.0120(12)
C3 0.044(2) 0.0340(15) 0.0295(14) -0.0037(11) -0.0107(12) -0.0179(14)
C4 0.0388(19) 0.0287(14) 0.0380(15) -0.0092(11) -0.0083(12) -0.0137(13)
C5 0.046(2) 0.0276(14) 0.0428(16) -0.0029(12) -0.0139(14) -0.0154(13)
C6 0.0377(18) 0.0324(15) 0.0325(14) -0.0016(11) -0.0088(12) -0.0164(13)
C7 0.0338(18) 0.0331(16) 0.0324(14) -0.0033(12) -0.0064(12) -0.0148(13)
O1 0.0578(16) 0.0366(11) 0.0316(10) -0.0045(8) -0.0165(10) -0.0201(11)
O2 0.0561(15) 0.0288(11) 0.0360(11) -0.0056(8) -0.0127(9) -0.0152(10)
O3 0.0625(17) 0.0335(11) 0.0453(13) -0.0116(9) -0.0184(11) -0.0163(11)
O4 0.0615(16) 0.0245(10) 0.0354(11) -0.0032(8) -0.0142(10) -0.0128(10)
C8 0.0369(19) 0.0351(15) 0.0298(14) -0.0057(11) -0.0065(12) -0.0154(13)
C9 0.045(2) 0.0344(15) 0.0291(14) -0.0029(11) -0.0082(13) -0.0174(14)
C10 0.0409(19) 0.0385(16) 0.0294(14) -0.0022(12) -0.0075(12) -0.0169(14)
C11 0.043(2) 0.0305(15) 0.0374(15) -0.0046(12) -0.0063(13) -0.0112(14)
C12 0.045(2) 0.0373(15) 0.0337(15) -0.0099(12) -0.0065(13) -0.0179(14)
C13 0.045(2) 0.0362(15) 0.0286(14) -0.0080(12) -0.0087(13) -0.0164(15)
N1 0.0504(18) 0.0361(13) 0.0271(12) -0.0077(10) -0.0108(11) -0.0087(12)
N2 0.0412(16) 0.0343(13) 0.0308(12) -0.0056(10) -0.0096(10) -0.0156(11)
O5 0.0570(16) 0.0493(13) 0.0331(11) -0.0141(10) -0.0145(10) -0.0034(11)
C1M 0.092(4) 0.081(3) 0.072(3) -0.005(2) 0.008(2) -0.043(3)
O1M 0.0541(18) 0.103(2) 0.0439(13) -0.0130(13) -0.0124(12) -0.0225(17)

loop_
_atom_type_symbol
_atom_type_description
_atom_type_scat_dispersion_real
_atom_type_scat_dispersion_imag
_atom_type_scat_source
C C 0.0033 0.0016 'International Tables Vol C Tables 4.2.6.8 and 6.1.1.4'
H H 0 0 'International Tables Vol C Tables 4.2.6.8 and 6.1.1.4'
N N 0.0061 0.0033 'International Tables Vol C Tables 4.2.6.8 and 6.1.1.4'
O O 0.0106 0.006 'International Tables Vol C Tables 4.2.6.8 and 6.1.1.4'

loop_
_exptl_crystal_face_index_h
_exptl_crystal_face_index_k
_exptl_crystal_face_index_l
_exptl_crystal_face_perp_dist
-1 0 0 0.09
1 0 0 0.09
0 0 1 0.24
0 0 -1 0.24
0 1 0 0.2
0 -1 0 0.2

loop_
_geom_angle_atom_site_label_1
_geom_angle_atom_site_label_2
_geom_angle_atom_site_label_3
_geom_angle
C6 C1 C2 117.3(2)
C6 C1 C7 122.3(2)
C2 C1 C7 120.4(3)
O4 C2 C3 118.0(2)
O4 C2 C1 121.2(2)
C3 C2 C1 120.7(2)
C4 C3 C2 120.0(2)
C4 C3 H3A 120
C2 C3 H3A 120
O3 C4 C3 122.7(2)
O3 C4 C5 116.8(2)
C3 C4 C5 120.4(2)
C6 C5 C4 119.1(3)
C6 C5 H5 120.5
C4 C5 H5 120.5
C5 C6 C1 122.5(3)
C5 C6 H6 118.8
C1 C6 H6 118.8
O2 C7 O1 122.0(2)
O2 C7 C1 122.7(2)
O1 C7 C1 115.3(2)
C7 O1 H1 109.5
C4 O3 H3 109.5
C2 O4 H4 109.5
C9 C8 C12 118.6(3)
C9 C8 C13 122.2(3)
C12 C8 C13 119.3(2)
N2 C9 C8 122.9(3)
N2 C9 H9 118.6
C8 C9 H9 118.6
N2 C10 C11 123.4(3)
N2 C10 H10 118.3
C11 C10 H10 118.3
C12 C11 C10 118.7(3)
C12 C11 H11 120.6
C10 C11 H11 120.6
C11 C12 C8 118.8(3)
C11 C12 H12 120.6
C8 C12 H12 120.6
O5 C13 N1 122.2(2)
O5 C13 C8 119.6(3)
N1 C13 C8 118.2(3)
C13 N1 H1A 120
C13 N1 H1S 120
H1A N1 H1S 120
C10 N2 C9 117.6(2)
O1M C1M H1M1 109.5
O1M C1M H1M2 109.5
H1M1 C1M H1M2 109.5
O1M C1M H1M3 109.5
H1M1 C1M H1M3 109.5
H1M2 C1M H1M3 109.5
C1M O1M H1M 109.5

loop_
_geom_bond_atom_site_label_1
_geom_bond_atom_site_label_2
_geom_bond_distance
C1 C6 1.354(4)
C1 C2 1.359(4)
C1 C7 1.408(4)
C2 O4 1.314(3)
C2 C3 1.338(4)
C3 C4 1.333(4)
C3 H3A 0.94
C4 O3 1.313(3)
C4 C5 1.351(4)
C5 C6 1.314(4)
C5 H5 0.94
C6 H6 0.94
C7 O2 1.193(3)
C7 O1 1.273(3)
O1 H1 0.83
O3 H3 0.83
O4 H4 0.83
C8 C9 1.335(4)
C8 C12 1.342(4)
C8 C13 1.442(4)
C9 N2 1.296(3)
C9 H9 0.94
C10 N2 1.288(4)
C10 C11 1.331(4)
C10 H10 0.94
C11 C12 1.331(4)
C11 H11 0.94
C12 H12 0.94
C13 O5 1.205(3)
C13 N1 1.271(4)
N1 H1A 0.87
N1 H1S 0.87
C1M O1M 1.356(4)
C1M H1M1 0.97
C1M H1M2 0.97
C1M H1M3 0.97
O1M H1M 0.83

loop_
_geom_hbond_atom_site_label_D
_geom_hbond_atom_site_label_H
_geom_hbond_atom_site_label_A
_geom_hbond_distance_DH
_geom_hbond_distance_HA
_geom_hbond_distance_DA
_geom_hbond_angle_DHA
_geom_hbond_site_symmetry_A
N1 H1A O3 0.87 2.2 2.967(4) 147 2_756
N1 H1S O5 0.87 1.93 2.788(3) 171 2_767
O1 H1 N2 0.83 1.74 2.566(3) 175 .
O3 H3 O1M 0.83 1.71 2.525(3) 168 .
O4 H4 O2 0.83 1.77 2.497(3) 146 .
O1M H1M O5 0.83 1.81 2.641(4) 177 2_666
C10 H10 O2 0.94 2.43 3.123(4) 130 .
C5 H5 O2 0.94 2.56 3.244(4) 130 1_545
C9 H9 O3 0.94 2.62 3.481(4) 152 2_756
C11 H11 O2 0.94 2.53 3.377(4) 150 2_676

loop_
_geom_torsion_atom_site_label_1
_geom_torsion_atom_site_label_2
_geom_torsion_atom_site_label_3
_geom_torsion_atom_site_label_4
_geom_torsion
C6 C1 C2 O4 -179.7(3)
C7 C1 C2 O4 -1.4(5)
C6 C1 C2 C3 -0.6(5)
C7 C1 C2 C3 177.7(3)
O4 C2 C3 C4 179.8(3)
C1 C2 C3 C4 0.7(5)
C2 C3 C4 O3 -179.9(3)
C2 C3 C4 C5 0.1(5)
O3 C4 C5 C6 179.1(3)
C3 C4 C5 C6 -0.9(5)
C4 C5 C6 C1 1.1(5)
C2 C1 C6 C5 -0.3(5)
C7 C1 C6 C5 -178.5(3)
C6 C1 C7 O2 -179.6(3)
C2 C1 C7 O2 2.2(5)
C6 C1 C7 O1 0.6(4)
C2 C1 C7 O1 -177.6(3)
C12 C8 C9 N2 0.3(5)
C13 C8 C9 N2 179.9(3)
N2 C10 C11 C12 -0.8(5)
C10 C11 C12 C8 1.3(5)
C9 C8 C12 C11 -1.0(5)
C13 C8 C12 C11 179.3(3)
C9 C8 C13 O5 -148.4(3)
C12 C8 C13 O5 31.2(4)
C9 C8 C13 N1 30.5(5)
C12 C8 C13 N1 -149.9(3)
C11 C10 N2 C9 0.1(5)
C8 C9 N2 C10 0.2(5)
